data_7120882
loop_
_publ_author_name
'Su, Pei-Mei'
'Chang, Kai-Chi'
'Yang, Cheng-Jhang'
'Liu, Yi-Chieh'
'Chung, Wen-Sheng'

_publ_section_title
;
 Light-driven nanofiber and nanoring morphological transformations in
 organogels based on an azobenzene-bridged biscalix[4]arene
;
_journal_name_full 'Chemical Communications'
_journal_paper_doi 10.1039/C7CC07172H
_journal_year 2017
_chemical_formula_sum 'C112 H128 Cl12 N4 O10'
_chemical_formula_weight 2115.58
_chemical_melting_point 199.0(10)
_space_group_crystal_system monoclinic
_space_group_IT_number 15
_space_group_name_Hall '-C 2yc'
_space_group_name_H-M_alt 'C 1 2/c 1'
_symmetry_space_group_name_Hall '-C 2yc'
_symmetry_space_group_name_H-M 'C 1 2/c 1'
_atom_sites_solution_hydrogens mixed
_audit_creation_method SHELXL-2017/1
_audit_update_record
;
2017-09-07 deposited with the CCDC.
2017-11-20 downloaded from the CCDC.
;
_cell_angle_alpha 90
_cell_angle_beta 109.636(11)
_cell_angle_gamma 90
_cell_formula_units_Z 4
_cell_length_a 36.231(3)
_cell_length_b 14.2891(9)
_cell_length_c 26.170(3)
_cell_measurement_reflns_used 2434
_cell_measurement_temperature 200(2)
_cell_measurement_theta_max 21.3230
_cell_measurement_theta_min 3.4770
_cell_volume 12761(2)
_computing_cell_refinement
; 
CrysAlisPro, Agilent Technologies, 
Version 1.171.36.28 (release 01-02-2013 CrysAlis171 .NET) 
(compiled Feb  1 2013,16:14:44) 
Empirical absorption correction using spherical harmonics, 
 implemented in SCALE3 ABSPACK scaling algorithm. 
;
_computing_data_collection
; 
CrysAlisPro, Agilent Technologies, 
Version 1.171.36.28 (release 01-02-2013 CrysAlis171 .NET) 
(compiled Feb  1 2013,16:14:44) 
Empirical absorption correction using spherical harmonics, 
 implemented in SCALE3 ABSPACK scaling algorithm. 
;
_computing_data_reduction
; 
CrysAlisPro, Agilent Technologies, 
Version 1.171.36.28 (release 01-02-2013 CrysAlis171 .NET) 
(compiled Feb  1 2013,16:14:44) 
Empirical absorption correction using spherical harmonics, 
 implemented in SCALE3 ABSPACK scaling algorithm. 
;
_computing_molecular_graphics SHELXTL
_computing_publication_material SHELXTL
_computing_structure_refinement 'SHELXL-2017/1 (Sheldrick, 2017)'
_computing_structure_solution SHELX
_diffrn_ambient_temperature 200(2)
_diffrn_measured_fraction_theta_full 0.997
_diffrn_measured_fraction_theta_max 0.997
_diffrn_measurement_device_type 'Oxford Diffraction Gemini A'
_diffrn_measurement_method CCD
_diffrn_radiation_type MoK\a
_diffrn_radiation_wavelength 0.71073
_diffrn_reflns_av_unetI/netI 0.1369
_diffrn_reflns_Laue_measured_fraction_full 0.997
_diffrn_reflns_Laue_measured_fraction_max 0.997
_diffrn_reflns_limit_h_max 43
_diffrn_reflns_limit_h_min -43
_diffrn_reflns_limit_k_max 16
_diffrn_reflns_limit_k_min -16
_diffrn_reflns_limit_l_max 24
_diffrn_reflns_limit_l_min -31
_diffrn_reflns_number 18821
_diffrn_reflns_point_group_measured_fraction_full 0.997
_diffrn_reflns_point_group_measured_fraction_max 0.997
_diffrn_reflns_theta_full 24.999
_diffrn_reflns_theta_max 24.999
_diffrn_reflns_theta_min 3.087
_exptl_absorpt_coefficient_mu 0.311
_exptl_absorpt_correction_T_max 1.00000
_exptl_absorpt_correction_T_min 0.90833
_exptl_absorpt_correction_type multi-scan
_exptl_absorpt_process_details
; 
CrysAlisPro, Agilent Technologies, 
Version 1.171.36.28 (release 01-02-2013 CrysAlis171 .NET) 
(compiled Feb  1 2013,16:14:44) 
Empirical absorption correction using spherical harmonics, 
 implemented in SCALE3 ABSPACK scaling algorithm. 
;
_exptl_crystal_colour orange
_exptl_crystal_density_diffrn 1.101
_exptl_crystal_description column
_exptl_crystal_F_000 4448
_exptl_crystal_recrystallization_method 'Re-crystallisation from solvent: chloroform'
_exptl_crystal_size_max 0.25
_exptl_crystal_size_mid 0.15
_exptl_crystal_size_min 0.10
_refine_diff_density_max 1.096
_refine_diff_density_min -0.518
_refine_diff_density_rms 0.134
_refine_ls_extinction_method none
_refine_ls_goodness_of_fit_ref 1.784
_refine_ls_hydrogen_treatment mixed
_refine_ls_matrix_type full
_refine_ls_number_parameters 785
_refine_ls_number_reflns 18821
_refine_ls_number_restraints 434
_refine_ls_restrained_S_all 1.821
_refine_ls_R_factor_all 0.2632
_refine_ls_R_factor_gt 0.1561
_refine_ls_shift/su_max 0.006
_refine_ls_shift/su_mean 0.001
_refine_ls_structure_factor_coef Fsqd
_refine_ls_weighting_details 'w=1/[\s^2^(Fo^2^)+(0.1000P)^2^] where P=(Fo^2^+2Fc^2^)/3'
_refine_ls_weighting_scheme calc
_refine_ls_wR_factor_gt 0.3765
_refine_ls_wR_factor_ref 0.3969
_reflns_Friedel_coverage 0.000
_reflns_number_gt 7060
_reflns_number_total 18821
_reflns_threshold_expression 'I > 2\s(I)'
_cod_data_source_file c7cc07172h2.cif
_cod_data_source_block ic16676
_cod_depositor_comments
;
The following automatic conversions were performed:

'_chemical_melting_point' value '198-200' was changed to '199.0(10)'
- the average value was taken and precision was estimated.

Automatic conversion script
Id: cif_fix_values 4973 2017-02-22 13:04:09Z antanas 
;
_cod_database_code 7120882
_shelx_shelxl_version_number 2017/1
_shelx_space_group_comment
; 
The symmetry employed for this shelxl refinement is uniquely defined 
by the following loop, which should always be used as a source of 
symmetry information in preference to the above space-group names. 
They are only intended as comments. 
;

loop_
_space_group_symop_operation_xyz
'x, y, z'
'-x, y, -z+1/2'
'x+1/2, y+1/2, z'
'-x+1/2, y+1/2, -z+1/2'
'-x, -y, -z'
'x, -y, z-1/2'
'-x+1/2, -y+1/2, -z'
'x+1/2, -y+1/2, z-1/2'

loop_
_atom_site_label
_atom_site_type_symbol
_atom_site_fract_x
_atom_site_fract_y
_atom_site_fract_z
_atom_site_U_iso_or_equiv
_atom_site_adp_type
_atom_site_occupancy
_atom_site_site_symmetry_order
_atom_site_calc_flag
_atom_site_refinement_flags_posn
_atom_site_refinement_flags_adp
_atom_site_refinement_flags_occupancy
_atom_site_disorder_assembly
_atom_site_disorder_group
O1 O -0.0427(2) 0.0331(5) 0.0532(3) 0.086(2) Uani 1 1 d . . . . .
O2 O 0.0427(2) 0.1408(4) 0.1427(2) 0.0693(19) Uani 1 1 d D . . . .
O3 O 0.1043(2) -0.0133(5) 0.1669(3) 0.083(2) Uani 1 1 d D . . . .
H3 H 0.0864(8) 0.0277(19) 0.1664(10) 0.124 Uiso 1 1 d D U . . .
O4 O 0.1027(2) -0.0344(5) 0.2665(3) 0.086(2) Uani 1 1 d D . . . .
H4 H 0.108(3) -0.036(6) 0.235(2) 0.130 Uiso 1 1 d D U . . .
O5 O 0.05357(19) 0.1080(4) 0.2484(3) 0.076(2) Uani 1 1 d . . . . .
H5B H 0.070956 0.066388 0.257394 0.114 Uiso 1 1 calc DR U . . .
N1 N 0.0147(3) -0.4732(6) 0.0102(4) 0.086(3) Uani 1 1 d . . . . .
N2 N -0.0467(3) -0.0604(6) 0.0359(4) 0.082(3) Uani 1 1 d . . . . .
C1 C 0.0053(4) -0.3811(7) 0.0188(4) 0.070(3) Uani 1 1 d . . . . .
C2 C -0.0328(3) -0.3474(7) 0.0099(4) 0.069(3) Uani 1 1 d . . . . .
H2A H -0.054615 -0.388140 -0.004391 0.082 Uiso 1 1 calc R U . . .
C3 C -0.0389(3) -0.2566(7) 0.0218(4) 0.072(3) Uani 1 1 d . . . . .
H3A H -0.064634 -0.233833 0.015687 0.086 Uiso 1 1 calc R U . . .
C4 C -0.0067(4) -0.1984(7) 0.0427(4) 0.077(3) Uani 1 1 d . . . . .
C5 C 0.0316(4) -0.2300(9) 0.0516(5) 0.100(4) Uani 1 1 d . . . . .
H5A H 0.053634 -0.189702 0.065152 0.120 Uiso 1 1 calc R U . . .
C6 C 0.0358(3) -0.3243(8) 0.0396(5) 0.098(4) Uani 1 1 d . . . . .
H6A H 0.061410 -0.348511 0.046491 0.117 Uiso 1 1 calc R U . . .
C7 C -0.0121(3) -0.0971(7) 0.0540(4) 0.065(3) Uani 1 1 d . . . . .
C8 C 0.0145(3) -0.0326(8) 0.0818(4) 0.079(3) Uani 1 1 d . . . . .
H8A H 0.041796 -0.042721 0.099369 0.094 Uiso 1 1 calc DR U . . .
C9 C -0.0049(3) 0.0484(7) 0.0799(4) 0.064(3) Uani 1 1 d . . . . .
C10 C 0.0054(3) 0.1431(6) 0.0986(4) 0.074(3) Uani 1 1 d . . . . .
H10A H -0.015056 0.170215 0.111439 0.088 Uiso 1 1 calc R U . . .
H10B H 0.007584 0.182438 0.068592 0.088 Uiso 1 1 calc R U . . .
C11 C 0.0663(3) 0.2200(7) 0.1452(4) 0.062(3) Uani 1 1 d . . . . .
C12 C 0.0600(3) 0.2964(8) 0.1718(4) 0.067(3) Uani 1 1 d . . . . .
C13 C 0.0829(3) 0.3771(7) 0.1743(4) 0.069(3) Uani 1 1 d . . . . .
H13A H 0.080582 0.429563 0.195340 0.082 Uiso 1 1 calc R U . . .
C14 C 0.1091(4) 0.3787(7) 0.1451(4) 0.073(3) Uani 1 1 d . . . . .
C15 C 0.1146(3) 0.2981(8) 0.1214(4) 0.069(3) Uani 1 1 d . . . . .
H15A H 0.134745 0.297224 0.105671 0.083 Uiso 1 1 calc R U . . .
C16 C 0.0934(3) 0.2175(7) 0.1183(4) 0.062(3) Uani 1 1 d . . . . .
C17 C 0.1038(3) 0.1316(7) 0.0948(4) 0.071(3) Uani 1 1 d . . . . .
H17A H 0.082167 0.085859 0.087962 0.085 Uiso 1 1 calc DR U . . .
H17B H 0.106727 0.147109 0.059484 0.085 Uiso 1 1 calc R U . . .
C18 C 0.1403(3) 0.0882(7) 0.1301(4) 0.062(3) Uani 1 1 d . . . . .
C19 C 0.1762(4) 0.1146(7) 0.1291(4) 0.078(3) Uani 1 1 d . . . . .
H19A H 0.176907 0.157382 0.101693 0.094 Uiso 1 1 calc R U . . .
C20 C 0.2126(3) 0.0831(9) 0.1660(5) 0.080(3) Uani 1 1 d . . . . .
C21 C 0.2106(3) 0.0200(8) 0.2057(4) 0.074(3) Uani 1 1 d . . . . .
H21A H 0.234129 -0.001242 0.232109 0.088 Uiso 1 1 calc R U . . .
C22 C 0.1754(4) -0.0118(7) 0.2073(4) 0.067(3) Uani 1 1 d . . . . .
C23 C 0.1403(3) 0.0208(8) 0.1702(4) 0.071(3) Uani 1 1 d . . . . .
C24 C 0.1737(3) -0.0825(7) 0.2507(4) 0.079(3) Uani 1 1 d . . . . .
H24A H 0.150152 -0.122118 0.235460 0.094 Uiso 1 1 calc R U . . .
H24B H 0.196965 -0.123780 0.259464 0.094 Uiso 1 1 calc R U . . .
C25 C 0.1725(4) -0.0378(7) 0.3020(4) 0.068(3) Uani 1 1 d . . . . .
C26 C 0.2058(3) -0.0197(7) 0.3469(4) 0.068(3) Uani 1 1 d . . . . .
H26A H 0.230333 -0.039496 0.344906 0.082 Uiso 1 1 calc R U . . .
C27 C 0.2062(3) 0.0228(8) 0.3925(4) 0.073(3) Uani 1 1 d . U . . .
C28 C 0.1699(4) 0.0513(7) 0.3951(5) 0.083(3) Uani 1 1 d . U . . .
H28A H 0.168965 0.083983 0.426287 0.100 Uiso 1 1 calc R U . . .
C29 C 0.1353(3) 0.0328(7) 0.3530(4) 0.061(3) Uani 1 1 d . . . . .
C30 C 0.1376(4) -0.0113(7) 0.3083(4) 0.068(3) Uani 1 1 d . . . . .
C31 C 0.0962(3) 0.0663(8) 0.3578(4) 0.082(3) Uani 1 1 d . . . . .
H31A H 0.075532 0.021544 0.337632 0.098 Uiso 1 1 calc R U . . .
H31B H 0.098321 0.062580 0.396430 0.098 Uiso 1 1 calc R U . . .
C32 C 0.0825(3) 0.1628(8) 0.3379(5) 0.069(3) Uani 1 1 d . . . . .
C33 C 0.0916(3) 0.2381(11) 0.3736(4) 0.092(4) Uani 1 1 d . . . . .
H33A H 0.104637 0.224949 0.410886 0.110 Uiso 1 1 calc R U . . .
C34 C 0.0832(4) 0.3303(8) 0.3591(5) 0.079(3) Uani 1 1 d . . . . .
C35 C 0.0650(3) 0.3444(7) 0.3040(5) 0.071(3) Uani 1 1 d . . . . .
H35A H 0.059725 0.406931 0.291381 0.085 Uiso 1 1 calc R U . . .
C36 C 0.0542(3) 0.2738(8) 0.2668(4) 0.070(3) Uani 1 1 d . . . . .
C37 C 0.0644(3) 0.1811(8) 0.2840(5) 0.067(3) Uani 1 1 d . . . . .
C38 C 0.0329(3) 0.2954(7) 0.2068(4) 0.071(3) Uani 1 1 d . . . . .
H38A H 0.020030 0.357246 0.203878 0.086 Uiso 1 1 calc R U . . .
H38B H 0.012135 0.248059 0.191864 0.086 Uiso 1 1 calc R U . . .
C39 C 0.1351(3) 0.4675(7) 0.1464(5) 0.073(3) Uani 1 1 d . . . . .
C40 C 0.1265(4) 0.5456(8) 0.1768(5) 0.112(4) Uani 1 1 d . . . . .
H40A H 0.130572 0.525881 0.214128 0.168 Uiso 1 1 calc R U . . .
H40B H 0.143933 0.598163 0.177005 0.168 Uiso 1 1 calc R U . . .
H40C H 0.099187 0.565175 0.159472 0.168 Uiso 1 1 calc R U . . .
C41 C 0.1292(4) 0.4953(8) 0.0894(5) 0.104(4) Uani 1 1 d . . . . .
H41A H 0.135080 0.442113 0.069818 0.156 Uiso 1 1 calc R U . . .
H41B H 0.101878 0.514610 0.071642 0.156 Uiso 1 1 calc R U . . .
H41C H 0.146624 0.547598 0.089175 0.156 Uiso 1 1 calc R U . . .
C42 C 0.1774(3) 0.4414(9) 0.1738(5) 0.103(4) Uani 1 1 d . . . . .
H42A H 0.184122 0.389053 0.154405 0.155 Uiso 1 1 calc R U . . .
H42B H 0.194056 0.495261 0.173476 0.155 Uiso 1 1 calc R U . . .
H42C H 0.181547 0.422922 0.211398 0.155 Uiso 1 1 calc R U . . .
C43 C 0.2508(4) 0.1196(9) 0.1607(5) 0.094(3) Uani 1 1 d . U . . .
C47 C 0.2432(4) 0.0399(10) 0.4391(5) 0.100(4) Uani 1 1 d . U . . .
C51 C 0.0910(5) 0.4045(10) 0.3986(5) 0.113(4) Uani 1 1 d . U . . .
C44 C 0.2490(6) 0.2249(13) 0.1509(10) 0.086(5) Uani 0.563(8) 1 d . U P A 1
H44A H 0.226083 0.239774 0.119180 0.128 Uiso 0.563(8) 1 calc R U P A 1
H44B H 0.246816 0.257114 0.182853 0.128 Uiso 0.563(8) 1 calc R U P A 1
H44C H 0.272840 0.245432 0.144490 0.128 Uiso 0.563(8) 1 calc R U P A 1
C45 C 0.2554(6) 0.0785(16) 0.1087(9) 0.093(5) Uani 0.563(8) 1 d . U P A 1
H45A H 0.233239 0.098143 0.077157 0.140 Uiso 0.563(8) 1 calc R U P A 1
H45B H 0.279887 0.101269 0.104914 0.140 Uiso 0.563(8) 1 calc R U P A 1
H45C H 0.256073 0.010069 0.111026 0.140 Uiso 0.563(8) 1 calc R U P A 1
C46 C 0.2852(6) 0.0888(18) 0.2089(10) 0.098(6) Uani 0.563(8) 1 d . U P A 1
H46A H 0.284498 0.020692 0.212687 0.147 Uiso 0.563(8) 1 calc R U P A 1
H46B H 0.309640 0.107086 0.203419 0.147 Uiso 0.563(8) 1 calc R U P A 1
H46C H 0.283615 0.118768 0.241782 0.147 Uiso 0.563(8) 1 calc R U P A 1
C48 C 0.2776(8) 0.005(2) 0.4282(10) 0.126(6) Uani 0.563(8) 1 d . U P A 1
H48A H 0.272855 -0.059309 0.414887 0.190 Uiso 0.563(8) 1 calc R U P A 1
H48B H 0.282734 0.044683 0.400786 0.190 Uiso 0.563(8) 1 calc R U P A 1
H48C H 0.300256 0.006722 0.461738 0.190 Uiso 0.563(8) 1 calc R U P A 1
C49 C 0.2393(7) -0.0249(18) 0.4862(9) 0.118(6) Uani 0.563(8) 1 d . U P A 1
H49A H 0.216526 -0.005250 0.495730 0.177 Uiso 0.563(8) 1 calc R U P A 1
H49B H 0.235950 -0.090104 0.473923 0.177 Uiso 0.563(8) 1 calc R U P A 1
H49C H 0.263044 -0.019376 0.518149 0.177 Uiso 0.563(8) 1 calc R U P A 1
C50 C 0.2463(7) 0.1382(18) 0.4599(10) 0.112(6) Uani 0.563(8) 1 d . U P A 1
H50A H 0.221890 0.155352 0.465944 0.168 Uiso 0.563(8) 1 calc R U P A 1
H50B H 0.268219 0.142863 0.494090 0.168 Uiso 0.563(8) 1 calc R U P A 1
H50C H 0.250696 0.180823 0.433139 0.168 Uiso 0.563(8) 1 calc R U P A 1
C52 C 0.1263(9) 0.397(2) 0.4461(12) 0.144(7) Uani 0.563(8) 1 d . U P A 1
H52A H 0.128156 0.451755 0.469571 0.216 Uiso 0.563(8) 1 calc R U P A 1
H52B H 0.125240 0.340040 0.466124 0.216 Uiso 0.563(8) 1 calc R U P A 1
H52C H 0.149356 0.395282 0.434439 0.216 Uiso 0.563(8) 1 calc R U P A 1
C53 C 0.0519(9) 0.423(2) 0.4098(11) 0.121(7) Uani 0.563(8) 1 d . U P A 1
H53A H 0.056027 0.473744 0.436608 0.182 Uiso 0.563(8) 1 calc R U P A 1
H53B H 0.031547 0.442113 0.376003 0.182 Uiso 0.563(8) 1 calc R U P A 1
H53C H 0.043767 0.366418 0.423847 0.182 Uiso 0.563(8) 1 calc R U P A 1
C54 C 0.0977(11) 0.5027(18) 0.3764(11) 0.140(7) Uani 0.563(8) 1 d . U P A 1
H54A H 0.102738 0.549274 0.405433 0.210 Uiso 0.563(8) 1 calc R U P A 1
H54B H 0.120199 0.499420 0.363756 0.210 Uiso 0.563(8) 1 calc R U P A 1
H54C H 0.074243 0.520621 0.346196 0.210 Uiso 0.563(8) 1 calc R U P A 1
C44' C 0.2456(9) 0.182(2) 0.1092(14) 0.116(7) Uani 0.437(8) 1 d . U P A 2
H44D H 0.271408 0.201909 0.109004 0.173 Uiso 0.437(8) 1 calc R U P A 2
H44E H 0.232569 0.145011 0.076457 0.173 Uiso 0.437(8) 1 calc R U P A 2
H44F H 0.229689 0.236549 0.110150 0.173 Uiso 0.437(8) 1 calc R U P A 2
C45' C 0.2778(9) 0.036(2) 0.1573(15) 0.116(7) Uani 0.437(8) 1 d . U P A 2
H45D H 0.302151 0.060368 0.153859 0.174 Uiso 0.437(8) 1 calc R U P A 2
H45E H 0.283879 -0.002007 0.190213 0.174 Uiso 0.437(8) 1 calc R U P A 2
H45F H 0.264241 -0.002598 0.125546 0.174 Uiso 0.437(8) 1 calc R U P A 2
C46' C 0.2751(9) 0.157(2) 0.2298(12) 0.117(7) Uani 0.437(8) 1 d . U P A 2
H46D H 0.300830 0.182868 0.233335 0.176 Uiso 0.437(8) 1 calc R U P A 2
H46E H 0.259190 0.204823 0.239413 0.176 Uiso 0.437(8) 1 calc R U P A 2
H46F H 0.278317 0.103136 0.254206 0.176 Uiso 0.437(8) 1 calc R U P A 2
C48' C 0.2659(10) -0.058(2) 0.4578(13) 0.113(7) Uani 0.437(8) 1 d . U P A 2
H48D H 0.266105 -0.093318 0.425710 0.170 Uiso 0.437(8) 1 calc R U P A 2
H48E H 0.292859 -0.046151 0.481275 0.170 Uiso 0.437(8) 1 calc R U P A 2
H48F H 0.252340 -0.095053 0.477755 0.170 Uiso 0.437(8) 1 calc R U P A 2
C49' C 0.2428(10) 0.093(3) 0.4873(13) 0.117(7) Uani 0.437(8) 1 d . U P A 2
H49D H 0.269512 0.097056 0.513360 0.175 Uiso 0.437(8) 1 calc R U P A 2
H49E H 0.232675 0.156098 0.476398 0.175 Uiso 0.437(8) 1 calc R U P A 2
H49F H 0.225962 0.060860 0.504239 0.175 Uiso 0.437(8) 1 calc R U P A 2
C50' C 0.2747(9) 0.088(2) 0.4187(11) 0.102(6) Uani 0.437(8) 1 d . U P A 2
H50D H 0.276047 0.055066 0.386564 0.153 Uiso 0.437(8) 1 calc R U P A 2
H50E H 0.267322 0.153421 0.409449 0.153 Uiso 0.437(8) 1 calc R U P A 2
H50F H 0.300337 0.085549 0.447455 0.153 Uiso 0.437(8) 1 calc R U P A 2
C52' C 0.1065(12) 0.371(3) 0.4588(13) 0.127(7) Uani 0.437(8) 1 d . U P A 2
H52D H 0.110958 0.425906 0.482824 0.191 Uiso 0.437(8) 1 calc R U P A 2
H52E H 0.087082 0.330132 0.465746 0.191 Uiso 0.437(8) 1 calc R U P A 2
H52F H 0.131137 0.337288 0.465645 0.191 Uiso 0.437(8) 1 calc R U P A 2
C53' C 0.0558(13) 0.469(3) 0.3875(14) 0.131(7) Uani 0.437(8) 1 d . U P A 2
H53D H 0.061837 0.518532 0.414881 0.197 Uiso 0.437(8) 1 calc R U P A 2
H53E H 0.049700 0.496624 0.351391 0.197 Uiso 0.437(8) 1 calc R U P A 2
H53F H 0.033229 0.432758 0.389139 0.197 Uiso 0.437(8) 1 calc R U P A 2
C54' C 0.1238(12) 0.466(3) 0.3863(14) 0.135(8) Uani 0.437(8) 1 d . U P A 2
H54D H 0.130964 0.519167 0.411649 0.202 Uiso 0.437(8) 1 calc R U P A 2
H54E H 0.147068 0.427796 0.390688 0.202 Uiso 0.437(8) 1 calc R U P A 2
H54F H 0.113630 0.490093 0.349027 0.202 Uiso 0.437(8) 1 calc R U P A 2
Cl1 Cl 0.15891(14) 0.2240(3) 0.25297(17) 0.0736(18) Uani 0.526(4) 1 d . U P B 1
Cl2 Cl 0.18725(19) 0.3099(4) 0.3581(3) 0.111(2) Uani 0.526(4) 1 d . U P B 1
Cl3 Cl 0.23872(16) 0.2599(5) 0.3051(2) 0.109(2) Uani 0.526(4) 1 d . U P B 1
C55 C 0.1955(5) 0.2332(14) 0.3146(7) 0.073(4) Uani 0.526(4) 1 d . U P B 1
H55A H 0.198743 0.170120 0.332152 0.088 Uiso 0.526(4) 1 calc R U P B 1
Cl4 Cl 0.1237(2) 0.8607(4) 0.4465(3) 0.109(3) Uani 0.474(4) 1 d . U P B 2
Cl5 Cl 0.1858(2) 0.7322(4) 0.4639(3) 0.103(2) Uani 0.474(4) 1 d . U P B 2
Cl6 Cl 0.1328(2) 0.7469(4) 0.3581(3) 0.108(3) Uani 0.474(4) 1 d . U P B 2
C56 C 0.1544(8) 0.8090(15) 0.4156(10) 0.097(4) Uani 0.474(4) 1 d . U P B 2
H56A H 0.170766 0.859202 0.407279 0.117 Uiso 0.474(4) 1 calc R U P B 2
Cl7 Cl 0.11620(12) 0.9066(3) 0.03097(14) 0.0737(13) Uani 0.689(4) 1 d . U P C 1
Cl8 Cl 0.14406(13) 0.7760(2) 0.11899(16) 0.0821(14) Uani 0.689(4) 1 d . U P C 1
Cl9 Cl 0.19078(15) 0.8251(4) 0.0533(2) 0.128(2) Uani 0.689(4) 1 d . U P C 1
C57 C 0.1578(4) 0.8648(9) 0.0817(6) 0.061(4) Uani 0.689(4) 1 d . U P C 1
H57A H 0.169976 0.917509 0.106906 0.073 Uiso 0.689(4) 1 calc R U P C 1
Cl10 Cl 0.0630(3) 0.7700(6) 0.1985(4) 0.107(4) Uani 0.311(4) 1 d D U P C 2
Cl11 Cl -0.0221(4) 0.7343(11) 0.1644(4) 0.151(6) Uani 0.311(4) 1 d . U P C 2
Cl12 Cl 0.0369(5) 0.5946(8) 0.2217(6) 0.157(6) Uani 0.311(4) 1 d . U P C 2
C58 C 0.0259(9) 0.692(2) 0.1807(13) 0.114(8) Uani 0.311(4) 1 d D U P C 2
H58A H 0.026478 0.667039 0.145181 0.136 Uiso 0.311(4) 1 calc R U P C 2

loop_
_atom_site_aniso_label
_atom_site_aniso_U_11
_atom_site_aniso_U_22
_atom_site_aniso_U_33
_atom_site_aniso_U_23
_atom_site_aniso_U_13
_atom_site_aniso_U_12
O1 0.051(5) 0.070(5) 0.116(6) -0.023(4) 0.002(4) -0.012(4)
O2 0.069(5) 0.056(4) 0.064(4) -0.009(4) -0.002(4) -0.003(4)
O3 0.060(5) 0.072(5) 0.109(5) -0.001(4) 0.018(4) -0.006(4)
O4 0.071(6) 0.105(5) 0.081(5) -0.007(5) 0.022(5) -0.003(5)
O5 0.074(5) 0.062(4) 0.086(5) -0.010(4) 0.018(4) 0.012(4)
N1 0.071(8) 0.071(7) 0.106(7) -0.014(6) 0.018(6) -0.014(5)
N2 0.065(7) 0.061(6) 0.105(7) -0.018(5) 0.008(5) 0.013(5)
C1 0.070(9) 0.036(6) 0.090(9) -0.014(5) 0.006(7) -0.011(6)
C2 0.047(8) 0.065(7) 0.071(7) 0.005(6) -0.011(5) -0.007(6)
C3 0.057(7) 0.055(7) 0.086(8) -0.013(6) 0.001(6) -0.009(6)
C4 0.088(10) 0.048(7) 0.083(8) -0.001(6) 0.014(7) -0.008(7)
C5 0.045(8) 0.094(10) 0.145(11) -0.018(8) 0.012(7) -0.005(7)
C6 0.055(8) 0.052(7) 0.177(13) -0.021(8) 0.028(8) 0.002(6)
C7 0.042(7) 0.071(8) 0.072(7) -0.014(6) 0.007(6) -0.005(6)
C8 0.052(7) 0.074(8) 0.084(8) -0.015(6) -0.011(6) 0.000(7)
C9 0.062(8) 0.064(7) 0.055(6) -0.008(6) 0.006(6) 0.000(7)
C10 0.071(8) 0.055(6) 0.071(7) -0.006(6) -0.008(6) 0.004(6)
C11 0.061(8) 0.038(6) 0.078(8) -0.009(6) 0.011(6) -0.002(6)
C12 0.054(7) 0.064(7) 0.070(7) 0.007(6) 0.005(6) -0.002(6)
C13 0.065(8) 0.055(7) 0.075(7) -0.003(6) 0.009(6) 0.002(6)
C14 0.079(9) 0.062(8) 0.069(7) 0.001(6) 0.015(7) -0.009(7)
C15 0.071(8) 0.065(7) 0.070(7) -0.009(6) 0.021(6) -0.001(7)
C16 0.056(7) 0.055(7) 0.070(7) -0.004(6) 0.014(6) -0.009(6)
C17 0.066(8) 0.066(7) 0.066(7) -0.001(6) 0.002(6) 0.021(6)
C18 0.059(8) 0.077(7) 0.047(6) 0.010(6) 0.014(6) -0.004(6)
C19 0.079(9) 0.087(8) 0.064(7) 0.021(6) 0.018(7) -0.001(7)
C20 0.053(8) 0.110(9) 0.070(8) -0.010(7) 0.012(7) 0.012(7)
C21 0.066(9) 0.099(8) 0.056(7) 0.013(7) 0.019(6) -0.004(7)
C22 0.063(8) 0.066(7) 0.059(6) 0.011(6) 0.004(6) 0.013(6)
C23 0.063(9) 0.080(7) 0.070(7) 0.011(7) 0.020(7) 0.001(7)
C24 0.082(8) 0.082(8) 0.064(7) 0.009(7) 0.015(6) 0.017(7)
C25 0.069(9) 0.071(7) 0.065(8) 0.005(6) 0.024(7) 0.003(7)
C26 0.053(8) 0.075(7) 0.068(7) 0.001(6) 0.008(6) 0.014(6)
C27 0.061(8) 0.098(8) 0.055(7) -0.017(7) 0.015(6) 0.003(7)
C28 0.114(10) 0.069(7) 0.075(8) -0.002(6) 0.044(8) 0.000(7)
C29 0.063(8) 0.077(7) 0.041(6) -0.009(6) 0.015(6) -0.012(6)
C30 0.071(9) 0.062(7) 0.062(7) 0.002(6) 0.009(7) 0.006(6)
C31 0.098(10) 0.093(9) 0.063(7) 0.022(6) 0.040(7) 0.006(8)
C32 0.070(8) 0.076(8) 0.063(8) 0.003(7) 0.026(6) 0.001(6)
C33 0.073(8) 0.145(12) 0.048(7) -0.025(9) 0.007(6) 0.025(9)
C34 0.089(9) 0.070(8) 0.065(8) -0.028(7) 0.008(7) -0.002(7)
C35 0.074(8) 0.068(7) 0.068(8) -0.021(7) 0.021(6) -0.012(6)
C36 0.055(7) 0.081(8) 0.070(8) -0.009(7) 0.017(6) 0.003(6)
C37 0.073(8) 0.065(8) 0.063(8) -0.010(7) 0.022(6) 0.001(6)
C38 0.064(7) 0.066(7) 0.073(7) -0.005(6) 0.009(6) 0.014(6)
C39 0.070(9) 0.060(7) 0.081(8) 0.001(6) 0.015(6) 0.005(6)
C40 0.114(11) 0.068(8) 0.144(11) -0.026(8) 0.031(9) -0.039(8)
C41 0.081(10) 0.107(10) 0.107(10) 0.042(9) 0.010(7) -0.009(7)
C42 0.062(9) 0.130(10) 0.093(8) 0.016(8) -0.007(6) -0.025(8)
C43 0.066(7) 0.101(8) 0.120(8) 0.006(7) 0.037(6) -0.003(7)
C47 0.088(8) 0.114(9) 0.088(8) -0.008(7) 0.014(7) 0.004(8)
C51 0.139(11) 0.119(9) 0.069(7) -0.012(8) 0.020(8) -0.016(9)
C44 0.060(9) 0.083(10) 0.121(11) 0.011(10) 0.041(9) -0.017(9)
C45 0.074(10) 0.108(11) 0.111(11) 0.000(10) 0.049(9) 0.005(10)
C46 0.059(10) 0.115(12) 0.119(12) 0.013(10) 0.029(9) -0.011(10)
C48 0.100(11) 0.144(12) 0.108(11) 0.004(11) -0.001(10) -0.004(12)
C49 0.101(12) 0.131(12) 0.094(11) 0.000(10) -0.005(10) -0.002(11)
C50 0.098(11) 0.127(12) 0.103(12) -0.003(11) 0.022(10) -0.013(11)
C52 0.159(15) 0.141(13) 0.105(12) -0.019(11) 0.009(11) -0.020(12)
C53 0.147(14) 0.127(13) 0.095(12) -0.025(11) 0.048(11) -0.010(12)
C54 0.163(15) 0.124(13) 0.112(11) -0.004(11) 0.017(12) -0.027(12)
C44' 0.083(12) 0.123(13) 0.143(14) 0.012(13) 0.042(12) 0.000(12)
C45' 0.082(12) 0.118(12) 0.143(13) -0.008(12) 0.031(11) 0.003(11)
C46' 0.076(12) 0.113(13) 0.140(14) -0.010(12) 0.006(11) -0.003(12)
C48' 0.094(12) 0.119(13) 0.106(13) 0.008(11) 0.007(11) 0.003(12)
C49' 0.103(11) 0.129(12) 0.096(12) 0.004(11) 0.004(11) 0.003(12)
C50' 0.087(12) 0.115(13) 0.093(11) 0.004(12) 0.017(10) -0.011(12)
C52' 0.154(15) 0.132(13) 0.088(11) -0.016(11) 0.032(12) -0.028(12)
C53' 0.151(15) 0.132(14) 0.098(12) -0.020(12) 0.026(12) -0.008(12)
C54' 0.155(16) 0.134(14) 0.099(12) -0.023(12) 0.020(13) -0.025(13)
Cl1 0.067(3) 0.079(3) 0.047(3) 0.017(2) -0.018(2) -0.012(3)
Cl2 0.115(5) 0.117(4) 0.130(5) -0.059(4) 0.079(4) -0.032(4)
Cl3 0.051(3) 0.176(5) 0.097(4) -0.006(4) 0.022(3) -0.009(4)
C55 0.057(7) 0.099(7) 0.070(7) -0.003(7) 0.031(6) -0.028(6)
Cl4 0.144(6) 0.074(4) 0.176(6) 0.084(4) 0.141(5) 0.071(4)
Cl5 0.105(5) 0.088(4) 0.119(5) 0.037(4) 0.041(4) 0.061(4)
Cl6 0.103(5) 0.075(4) 0.137(5) 0.024(4) 0.028(4) -0.003(4)
C56 0.109(8) 0.064(7) 0.140(8) 0.060(7) 0.069(7) 0.038(7)
Cl7 0.075(3) 0.074(3) 0.054(2) 0.005(2) -0.0006(19) 0.016(2)
Cl8 0.100(3) 0.062(2) 0.077(3) 0.016(2) 0.020(2) -0.006(2)
Cl9 0.101(4) 0.190(5) 0.108(4) -0.001(4) 0.055(3) 0.054(4)
C57 0.049(8) 0.045(7) 0.088(8) -0.006(7) 0.024(7) 0.020(6)
Cl10 0.132(9) 0.050(5) 0.090(7) 0.001(5) -0.028(6) -0.043(5)
Cl11 0.119(9) 0.259(15) 0.068(7) 0.067(8) 0.023(6) -0.002(10)
Cl12 0.195(13) 0.093(8) 0.241(14) 0.039(8) 0.150(11) 0.043(8)
C58 0.139(15) 0.149(15) 0.098(13) 0.067(13) 0.100(12) 0.060(14)

loop_
_atom_type_symbol
_atom_type_description
_atom_type_scat_dispersion_real
_atom_type_scat_dispersion_imag
_atom_type_scat_source
C C 0.0033 0.0016 'International Tables Vol C Tables 4.2.6.8 and 6.1.1.4'
H H 0.0000 0.0000 'International Tables Vol C Tables 4.2.6.8 and 6.1.1.4'
N N 0.0061 0.0033 'International Tables Vol C Tables 4.2.6.8 and 6.1.1.4'
O O 0.0106 0.0060 'International Tables Vol C Tables 4.2.6.8 and 6.1.1.4'
Cl Cl 0.1484 0.1585 'International Tables Vol C Tables 4.2.6.8 and 6.1.1.4'

loop_
_geom_angle_atom_site_label_1
_geom_angle_atom_site_label_2
_geom_angle_atom_site_label_3
_geom_angle
_geom_angle_site_symmetry_1
C9 O1 N2 107.7(8) .
C11 O2 C10 114.0(7) .
N1 N1 C1 114.8(12) 5_545
C7 N2 O1 106.6(8) .
C6 C1 N1 115.4(11) .
C6 C1 C2 119.5(10) .
N1 C1 C2 125.0(10) .
C3 C2 C1 120.6(10) .
C2 C3 C4 118.8(10) .
C3 C4 C5 121.8(10) .
C3 C4 C7 120.5(11) .
C5 C4 C7 117.7(11) .
C6 C5 C4 116.5(11) .
C1 C6 C5 122.8(11) .
N2 C7 C8 110.4(10) .
N2 C7 C4 119.6(10) .
C8 C7 C4 130.0(11) .
C9 C8 C7 107.2(10) .
O1 C9 C8 108.1(9) .
O1 C9 C10 115.8(10) .
C8 C9 C10 136.1(11) .
C9 C10 O2 108.2(8) .
C12 C11 C16 123.4(10) .
C12 C11 O2 117.9(10) .
C16 C11 O2 118.6(9) .
C11 C12 C13 119.1(10) .
C11 C12 C38 123.0(10) .
C13 C12 C38 117.3(10) .
C14 C13 C12 118.9(10) .
C15 C14 C13 117.7(10) .
C15 C14 C39 121.2(11) .
C13 C14 C39 120.6(10) .
C14 C15 C16 125.1(10) .
C15 C16 C11 115.3(10) .
C15 C16 C17 120.3(10) .
C11 C16 C17 123.8(10) .
C18 C17 C16 112.9(8) .
C19 C18 C23 116.1(10) .
C19 C18 C17 122.2(10) .
C23 C18 C17 121.6(10) .
C18 C19 C20 125.0(10) .
C21 C20 C19 116.2(10) .
C21 C20 C43 124.3(11) .
C19 C20 C43 119.5(12) .
C22 C21 C20 121.4(10) .
C21 C22 C23 120.5(10) .
C21 C22 C24 120.7(10) .
C23 C22 C24 118.8(11) .
O3 C23 C22 123.4(10) .
O3 C23 C18 115.6(10) .
C22 C23 C18 120.8(10) .
C25 C24 C22 113.7(8) .
C30 C25 C26 114.6(10) .
C30 C25 C24 121.7(10) .
C26 C25 C24 123.8(11) .
C27 C26 C25 125.6(10) .
C26 C27 C28 116.7(10) .
C26 C27 C47 122.5(11) .
C28 C27 C47 120.8(11) .
C29 C28 C27 121.2(10) .
C30 C29 C28 118.2(10) .
C30 C29 C31 122.6(9) .
C28 C29 C31 119.2(10) .
C29 C30 C25 123.6(10) .
C29 C30 O4 118.8(10) .
C25 C30 O4 117.5(10) .
C32 C31 C29 117.7(9) .
C37 C32 C33 118.0(10) .
C37 C32 C31 121.5(10) .
C33 C32 C31 120.2(11) .
C34 C33 C32 125.1(10) .
C33 C34 C35 114.3(10) .
C33 C34 C51 122.3(12) .
C35 C34 C51 123.4(12) .
C36 C35 C34 124.0(10) .
C35 C36 C37 119.0(10) .
C35 C36 C38 120.6(10) .
C37 C36 C38 120.4(10) .
C32 C37 O5 119.1(10) .
C32 C37 C36 119.5(10) .
O5 C37 C36 121.1(10) .
C36 C38 C12 114.0(8) .
C40 C39 C41 110.8(10) .
C40 C39 C42 107.4(10) .
C41 C39 C42 109.0(9) .
C40 C39 C14 113.1(9) .
C41 C39 C14 108.0(9) .
C42 C39 C14 108.5(9) .
C46 C43 C44 113.9(16) .
C46 C43 C20 110.0(12) .
C44 C43 C20 111.2(12) .
C46 C43 C45 108.9(15) .
C44 C43 C45 103.9(14) .
C20 C43 C45 108.7(11) .
C20 C43 C45' 110.3(14) .
C20 C43 C44' 114.8(14) .
C45' C43 C44' 106(2) .
C20 C43 C46' 99.2(13) .
C45' C43 C46' 100.3(18) .
C44' C43 C46' 124.8(19) .
C48 C47 C50 115.4(19) .
C48 C47 C27 112.1(14) .
C49' C47 C27 121.0(17) .
C50 C47 C27 112.6(15) .
C49' C47 C50' 106(2) .
C27 C47 C50' 110.4(14) .
C48 C47 C49 105.0(17) .
C50 C47 C49 106.3(15) .
C27 C47 C49 104.3(12) .
C49' C47 C48' 109.7(19) .
C27 C47 C48' 109.2(14) .
C50' C47 C48' 97.5(19) .
C34 C51 C52 117.6(18) .
C34 C51 C53' 111.1(17) .
C34 C51 C52' 114.8(17) .
C53' C51 C52' 112(2) .
C34 C51 C54 114.2(14) .
C52 C51 C54 100.2(19) .
C34 C51 C53 107.0(15) .
C52 C51 C53 116.4(18) .
C54 C51 C53 100.2(18) .
C34 C51 C54' 104.0(16) .
C53' C51 C54' 105(2) .
C52' C51 C54' 109(2) .
Cl2 C55 Cl3 109.5(10) .
Cl2 C55 Cl1 115.5(12) .
Cl3 C55 Cl1 109.7(10) .
Cl6 C56 Cl4 117.2(16) .
Cl6 C56 Cl5 107.7(12) .
Cl4 C56 Cl5 106.8(13) .
Cl9 C57 Cl7 109.6(8) .
Cl9 C57 Cl8 111.7(7) .
Cl7 C57 Cl8 109.5(7) .
Cl10 C58 Cl12 111(2) .
Cl10 C58 Cl11 118(2) .
Cl12 C58 Cl11 115.9(15) .

loop_
_geom_bond_atom_site_label_1
_geom_bond_atom_site_label_2
_geom_bond_distance
_geom_bond_site_symmetry_2
O1 C9 1.329(11) .
O1 N2 1.403(10) .
O2 C11 1.406(11) .
O2 C10 1.452(10) .
O3 C23 1.369(12) .
O4 C30 1.404(12) .
O5 C37 1.366(11) .
N1 N1 1.275(15) 5_545
N1 C1 1.396(12) .
N2 C7 1.291(11) .
C1 C6 1.330(13) .
C1 C2 1.409(13) .
C2 C3 1.369(13) .
C3 C4 1.386(13) .
C4 C5 1.404(14) .
C4 C7 1.503(14) .
C5 C6 1.403(14) .
C7 C8 1.356(12) .
C8 C9 1.348(13) .
C9 C10 1.445(12) .
C11 C12 1.355(13) .
C11 C16 1.386(13) .
C12 C13 1.407(13) .
C12 C38 1.552(13) .
C13 C14 1.408(13) .
C14 C15 1.354(13) .
C14 C39 1.572(14) .
C15 C16 1.372(12) .
C16 C17 1.478(13) .
C17 C18 1.472(12) .
C18 C19 1.361(13) .
C18 C23 1.423(12) .
C19 C20 1.420(14) .
C20 C21 1.396(13) .
C20 C43 1.530(15) .
C21 C22 1.367(13) .
C22 C23 1.397(14) .
C22 C24 1.535(13) .
C24 C25 1.502(13) .
C25 C30 1.384(14) .
C25 C26 1.396(13) .
C26 C27 1.335(12) .
C27 C28 1.399(14) .
C27 C47 1.500(16) .
C28 C29 1.390(14) .
C29 C30 1.355(12) .
C29 C31 1.539(13) .
C31 C32 1.499(13) .
C32 C37 1.366(13) .
C32 C33 1.390(14) .
C33 C34 1.376(15) .
C34 C35 1.383(13) .
C34 C51 1.442(16) .
C35 C36 1.365(13) .
C36 C37 1.409(13) .
C36 C38 1.529(13) .
C39 C40 1.463(14) .
C39 C41 1.489(13) .
C39 C42 1.504(14) .
C43 C46 1.51(2) .
C43 C44 1.52(2) .
C43 C45 1.54(2) .
C43 C45' 1.56(3) .
C43 C44' 1.57(3) .
C43 C46' 1.81(3) .
C47 C48 1.45(3) .
C47 C49' 1.48(3) .
C47 C50 1.50(3) .
C47 C50' 1.57(3) .
C47 C49 1.59(2) .
C47 C48' 1.62(3) .
C51 C52 1.46(3) .
C51 C53' 1.52(4) .
C51 C52' 1.56(3) .
C51 C54 1.57(3) .
C51 C53 1.56(3) .
C51 C54' 1.60(4) .
Cl1 C55 1.715(19) .
Cl2 C55 1.678(19) .
Cl3 C55 1.708(18) .
Cl4 C56 1.74(2) .
Cl5 C56 1.77(2) .
Cl6 C56 1.69(3) .
Cl7 C57 1.746(14) .
Cl8 C57 1.771(14) .
Cl9 C57 1.702(13) .
Cl10 C58 1.69(2) .
Cl11 C58 1.75(4) .
Cl12 C58 1.72(3) .
